data_7103148
loop_
_publ_author_name
'Kendhale, Amol M'
'Gonnade, Rajesh'
'Rajamohanan, Pattuparambil R'
'Hofmann, Hans-J\"org'
'Sanjayan, Gangadhar J'

_publ_section_title
;
 Foldamers with unusual structural architecture from spirobi(indane)
 building blocks.
;
_journal_issue 22
_journal_name_full 'Chemical communications (Cambridge, England)'
_journal_page_first 2541
_journal_page_last 2543
_journal_paper_doi 10.1039/b800825f
_journal_year 2008
_chemical_formula_moiety 'C80.52 H98.04 F3 N4 O10'
_chemical_formula_sum 'C80.52 H98.04 F3 N4 O10'
_chemical_formula_weight 1338.78
_chemical_name_systematic
;
?
;
_space_group_IT_number 2
_symmetry_cell_setting triclinic
_symmetry_space_group_name_Hall '-P 1'
_symmetry_space_group_name_H-M 'P -1'
_atom_sites_solution_hydrogens geom
_atom_sites_solution_primary direct
_atom_sites_solution_secondary difmap
_audit_creation_method SHELXL-97
_cell_angle_alpha 85.319(7)
_cell_angle_beta 80.280(7)
_cell_angle_gamma 84.741(7)
_cell_formula_units_Z 2
_cell_length_a 10.861(4)
_cell_length_b 18.959(7)
_cell_length_c 23.398(9)
_cell_measurement_reflns_used 4973
_cell_measurement_temperature 100(2)
_cell_measurement_theta_max 19.64
_cell_measurement_theta_min 2.12
_cell_volume 4718(3)
_computing_cell_refinement 'SAINT (Bruker, 2003)'
_computing_data_collection 'SMART (Bruker, 2003)'
_computing_data_reduction SAINT
_computing_molecular_graphics 'Mercury (Macrae et al., 2006)'
_computing_publication_material 'SHELXTL (Bruker, 2003)'
_computing_structure_refinement 'SHELXL97 (Sheldrick, 1997)'
_computing_structure_solution 'SHELXS97 (Sheldrick, 1997)'
_diffrn_ambient_temperature 100(2)
_diffrn_measured_fraction_theta_full 0.992
_diffrn_measured_fraction_theta_max 0.992
_diffrn_measurement_device 'Bruker Smart APEX'
_diffrn_measurement_device_type 'CCD Area Detector'
_diffrn_measurement_method 'Phi and Omega Scan'
_diffrn_radiation_monochromator graphite
_diffrn_radiation_source 'fine-focus sealed tube'
_diffrn_radiation_type MoK\a
_diffrn_radiation_wavelength 0.71073
_diffrn_reflns_av_R_equivalents 0.0742
_diffrn_reflns_av_sigmaI/netI 0.0990
_diffrn_reflns_limit_h_max 12
_diffrn_reflns_limit_h_min -12
_diffrn_reflns_limit_k_max 22
_diffrn_reflns_limit_k_min -22
_diffrn_reflns_limit_l_max 27
_diffrn_reflns_limit_l_min -27
_diffrn_reflns_number 45149
_diffrn_reflns_theta_full 25.00
_diffrn_reflns_theta_max 25.00
_diffrn_reflns_theta_min 1.91
_exptl_absorpt_coefficient_mu 0.065
_exptl_absorpt_correction_T_max 0.9764
_exptl_absorpt_correction_T_min 0.9609
_exptl_absorpt_correction_type multi-scan
_exptl_absorpt_process_details '(SADABS; Bruker, 2003)'
_exptl_crystal_colour colourless
_exptl_crystal_density_diffrn 0.942
_exptl_crystal_density_method 'not measured'
_exptl_crystal_description prism
_exptl_crystal_F_000 1438.6
_exptl_crystal_size_max 0.62
_exptl_crystal_size_mid 0.57
_exptl_crystal_size_min 0.37
_refine_diff_density_max 0.603
_refine_diff_density_min -0.345
_refine_diff_density_rms 0.105
_refine_ls_extinction_method none
_refine_ls_goodness_of_fit_ref 1.206
_refine_ls_hydrogen_treatment riding
_refine_ls_matrix_type full
_refine_ls_number_parameters 904
_refine_ls_number_reflns 16471
_refine_ls_number_restraints 57
_refine_ls_restrained_S_all 1.211
_refine_ls_R_factor_all 0.2679
_refine_ls_R_factor_gt 0.1546
_refine_ls_shift/su_max 0.000
_refine_ls_shift/su_mean 0.000
_refine_ls_structure_factor_coef Fsqd
_refine_ls_weighting_details 'calc w=1/[\s^2^(Fo^2^)+(0.2000P)^2^+0.0000P] where P=(Fo^2^+2Fc^2^)/3'
_refine_ls_weighting_scheme calc
_refine_ls_wR_factor_gt 0.3704
_refine_ls_wR_factor_ref 0.4358
_reflns_number_gt 6779
_reflns_number_total 16471
_reflns_threshold_expression >2sigma(I)
_cod_data_source_file b800825f.txt
_cod_data_source_block amolzmf
_cod_depositor_comments
;
The following automatic conversions were performed:
'_symmetry_cell_setting' value 'Triclinic' changed to 'triclinic'
according to '/home/saulius/struct/CIF-dictionaries/cif_core.dic'
dictionary named 'cif_core.dic' version 2.4.1 from 2010-06-29.

Automatic conversion script
Id: cif_fix_enum 1527 2010-12-29 10:47:43Z saulius 
;
_cod_original_sg_symbol_H-M P-1
_cod_database_code 7103148

loop_
_symmetry_equiv_pos_as_xyz
'x, y, z'
'-x, -y, -z'

loop_
_atom_site_label
_atom_site_type_symbol
_atom_site_fract_x
_atom_site_fract_y
_atom_site_fract_z
_atom_site_U_iso_or_equiv
_atom_site_adp_type
_atom_site_occupancy
_atom_site_symmetry_multiplicity
_atom_site_calc_flag
_atom_site_refinement_flags
_atom_site_disorder_assembly
_atom_site_disorder_group
F1 F 0.1979(15) 1.4329(7) 0.3359(6) 0.340(7) Uani 1 1 d D . .
F2 F 0.3104(17) 1.3712(7) 0.3828(5) 0.371(10) Uani 1 1 d D . .
F3 F 0.3546(12) 1.4663(6) 0.3362(5) 0.307(6) Uani 1 1 d D . .
O1 O 0.4486(9) 1.3875(5) 0.2458(4) 0.198(4) Uani 1 1 d . . .
O2 O 0.2385(5) 1.1823(3) 0.3088(2) 0.1119(16) Uani 1 1 d . . .
O3 O 0.6802(5) 0.9266(2) 0.1736(2) 0.1113(16) Uani 1 1 d . . .
O4 O 0.4365(4) 0.76535(19) 0.10356(19) 0.0821(12) Uani 1 1 d . . .
O5 O 0.7384(4) 0.7524(2) 0.1900(2) 0.0966(14) Uani 1 1 d . . .
O6 O 0.7183(4) 0.4315(3) 0.36663(19) 0.1201(18) Uani 1 1 d . . .
O7 O 1.0524(5) 0.3070(3) 0.34645(18) 0.1191(19) Uani 1 1 d . . .
O8 O 0.6968(5) 0.3415(3) 0.4927(2) 0.145(2) Uani 1 1 d . . .
O9 O 0.9140(7) 0.3868(4) 0.7471(3) 0.157(2) Uani 1 1 d . . .
N1 N 0.3011(6) 1.3099(3) 0.2787(3) 0.1020(18) Uani 1 1 d . . .
H1 H 0.2398 1.3022 0.3077 0.122 Uiso 1 1 calc R . .
N2 N 0.5673(4) 0.8274(2) 0.1391(2) 0.0738(13) Uani 1 1 d . . .
H2 H 0.6343 0.8228 0.1560 0.089 Uiso 1 1 calc R . .
N3 N 0.8767(5) 0.3361(3) 0.4071(2) 0.0843(15) Uani 1 1 d . . .
H3 H 0.8059 0.3630 0.4096 0.101 Uiso 1 1 calc R . .
N4 N 0.7965(8) 0.3074(5) 0.8335(3) 0.157(3) Uani 1 1 d . . .
H4A H 0.8143 0.3509 0.8376 0.188 Uiso 1 1 calc R . .
H4B H 0.7564 0.2826 0.8632 0.188 Uiso 1 1 calc R . .
C1 C 0.3133(17) 1.4050(9) 0.3338(8) 0.233(9) Uani 1 1 d D . .
C2 C 0.3633(12) 1.3668(6) 0.2800(5) 0.132(3) Uani 1 1 d D . .
C3 C 0.3239(6) 1.2612(3) 0.2355(3) 0.0798(18) Uani 1 1 d . . .
C4 C 0.3789(6) 1.2781(3) 0.1792(3) 0.096(2) Uani 1 1 d . . .
H4 H 0.4064 1.3241 0.1683 0.115 Uiso 1 1 calc R . .
C5 C 0.3942(6) 1.2264(3) 0.1376(3) 0.088(2) Uani 1 1 d . . .
C6 C 0.3537(6) 1.1607(3) 0.1549(3) 0.0849(19) Uani 1 1 d . . .
C7 C 0.2990(6) 1.1432(3) 0.2108(3) 0.091(2) Uani 1 1 d . . .
H7 H 0.2721 1.0970 0.2216 0.110 Uiso 1 1 calc R . .
C8 C 0.2837(6) 1.1937(3) 0.2509(3) 0.088(2) Uani 1 1 d . . .
C9 C 0.1608(14) 1.1259(6) 0.3245(4) 0.212(6) Uani 1 1 d . . .
H9A H 0.1189 1.1180 0.2919 0.318 Uiso 1 1 calc R . .
H9B H 0.0977 1.1377 0.3582 0.318 Uiso 1 1 calc R . .
H9C H 0.2117 1.0826 0.3344 0.318 Uiso 1 1 calc R . .
C10 C 0.3442(10) 1.2767(4) 0.0419(3) 0.171(5) Uani 1 1 d . . .
H10A H 0.2696 1.2501 0.0460 0.257 Uiso 1 1 calc R . .
H10B H 0.3795 1.2839 0.0006 0.257 Uiso 1 1 calc R . .
H10C H 0.3211 1.3229 0.0583 0.257 Uiso 1 1 calc R . .
C11 C 0.5665(10) 1.2727(4) 0.0598(5) 0.178(5) Uani 1 1 d . . .
H11A H 0.5503 1.3221 0.0702 0.267 Uiso 1 1 calc R . .
H11B H 0.5987 1.2716 0.0182 0.267 Uiso 1 1 calc R . .
H11C H 0.6285 1.2481 0.0820 0.267 Uiso 1 1 calc R . .
C12 C 0.4421(8) 1.2348(3) 0.0743(3) 0.107(3) Uani 1 1 d . . .
C13 C 0.4598(8) 1.1579(3) 0.0579(3) 0.118(3) Uani 1 1 d . . .
H13A H 0.5487 1.1398 0.0561 0.141 Uiso 1 1 calc R . .
H13B H 0.4356 1.1545 0.0194 0.141 Uiso 1 1 calc R . .
C14 C 0.3766(7) 1.1139(3) 0.1045(3) 0.090(2) Uani 1 1 d . . .
C15 C 0.2508(9) 1.0979(4) 0.0863(3) 0.116(3) Uani 1 1 d . . .
H15A H 0.1810 1.1054 0.1190 0.139 Uiso 1 1 calc R . .
H15B H 0.2334 1.1305 0.0529 0.139 Uiso 1 1 calc R . .
C16 C 0.2875(7) 1.0123(4) 0.0056(3) 0.107(2) Uani 1 1 d . . .
H16A H 0.3640 1.0353 -0.0110 0.161 Uiso 1 1 calc R . .
H16B H 0.2171 1.0350 -0.0122 0.161 Uiso 1 1 calc R . .
H16C H 0.2990 0.9619 -0.0020 0.161 Uiso 1 1 calc R . .
C17 C 0.1390(7) 0.9827(5) 0.0908(4) 0.141(3) Uani 1 1 d . . .
H17A H 0.1506 0.9336 0.0795 0.212 Uiso 1 1 calc R . .
H17B H 0.0704 1.0081 0.0732 0.212 Uiso 1 1 calc R . .
H17C H 0.1185 0.9830 0.1332 0.212 Uiso 1 1 calc R . .
C18 C 0.2608(6) 1.0196(3) 0.0694(3) 0.086(2) Uani 1 1 d . . .
C19 C 0.3690(6) 0.9887(3) 0.0981(2) 0.0747(17) Uani 1 1 d . . .
C20 C 0.4299(7) 1.0389(3) 0.1169(3) 0.0764(18) Uani 1 1 d . . .
C21 C 0.5347(8) 1.0220(3) 0.1419(3) 0.092(2) Uani 1 1 d . . .
H21 H 0.5773 1.0580 0.1543 0.110 Uiso 1 1 calc R . .
C22 C 0.5785(7) 0.9495(3) 0.1490(3) 0.0830(18) Uani 1 1 d . . .
C23 C 0.5154(6) 0.8985(3) 0.1303(2) 0.0686(16) Uani 1 1 d . . .
C24 C 0.4117(6) 0.9164(3) 0.1047(2) 0.0708(16) Uani 1 1 d . . .
H24 H 0.3691 0.8808 0.0916 0.085 Uiso 1 1 calc R . .
C25 C 0.7619(11) 0.9756(5) 0.1817(6) 0.209(6) Uani 1 1 d . . .
H25A H 0.7622 1.0140 0.1511 0.313 Uiso 1 1 calc R . .
H25B H 0.8466 0.9521 0.1801 0.313 Uiso 1 1 calc R . .
H25C H 0.7347 0.9951 0.2197 0.313 Uiso 1 1 calc R . .
C26 C 0.5301(6) 0.7677(3) 0.1258(2) 0.0616(14) Uani 1 1 d . . .
C27 C 0.6084(5) 0.7007(3) 0.1379(2) 0.0594(14) Uani 1 1 d . . .
C28 C 0.7097(6) 0.6920(3) 0.1681(2) 0.0671(15) Uani 1 1 d . . .
C29 C 0.7751(5) 0.6272(3) 0.1755(2) 0.0682(15) Uani 1 1 d . . .
H29 H 0.8435 0.6224 0.1965 0.082 Uiso 1 1 calc R . .
C30 C 0.7396(5) 0.5692(3) 0.1519(2) 0.0559(14) Uani 1 1 d . . .
C31 C 0.6418(5) 0.5753(3) 0.1216(2) 0.0578(14) Uani 1 1 d . . .
C32 C 0.5772(5) 0.6407(3) 0.1146(2) 0.0624(15) Uani 1 1 d . . .
H32 H 0.5095 0.6450 0.0934 0.075 Uiso 1 1 calc R . .
C33 C 0.8479(8) 0.7485(4) 0.2183(4) 0.130(3) Uani 1 1 d . . .
H33A H 0.8339 0.7179 0.2543 0.195 Uiso 1 1 calc R . .
H33B H 0.8628 0.7962 0.2274 0.195 Uiso 1 1 calc R . .
H33C H 0.9209 0.7286 0.1923 0.195 Uiso 1 1 calc R . .
C34 C 0.6726(8) 0.5078(4) 0.0320(3) 0.112(3) Uani 1 1 d . . .
H34A H 0.6215 0.5439 0.0120 0.168 Uiso 1 1 calc R . .
H34B H 0.6676 0.4613 0.0173 0.168 Uiso 1 1 calc R . .
H34C H 0.7599 0.5198 0.0248 0.168 Uiso 1 1 calc R . .
C35 C 0.4878(7) 0.4896(3) 0.1078(3) 0.105(2) Uani 1 1 d . . .
H35A H 0.4575 0.4831 0.1496 0.157 Uiso 1 1 calc R . .
H35B H 0.4793 0.4462 0.0892 0.157 Uiso 1 1 calc R . .
H35C H 0.4383 0.5294 0.0910 0.157 Uiso 1 1 calc R . .
C36 C 0.6232(6) 0.5051(3) 0.0979(2) 0.0680(16) Uani 1 1 d . . .
C37 C 0.7033(6) 0.4525(3) 0.1315(3) 0.0786(18) Uani 1 1 d . . .
H37A H 0.7454 0.4152 0.1062 0.094 Uiso 1 1 calc R . .
H37B H 0.6501 0.4296 0.1652 0.094 Uiso 1 1 calc R . .
C38 C 0.8033(5) 0.4938(3) 0.1530(2) 0.0639(15) Uani 1 1 d . . .
C39 C 0.9359(6) 0.4900(3) 0.1165(2) 0.0798(18) Uani 1 1 d . . .
H38A H 0.9318 0.4786 0.0763 0.096 Uiso 1 1 calc R . .
H38B H 0.9721 0.5363 0.1147 0.096 Uiso 1 1 calc R . .
C40 C 1.0283(9) 0.3608(4) 0.1164(3) 0.124(3) Uani 1 1 d . . .
H40A H 1.0841 0.3261 0.1351 0.186 Uiso 1 1 calc R . .
H40B H 1.0623 0.3681 0.0750 0.186 Uiso 1 1 calc R . .
H40C H 0.9450 0.3431 0.1208 0.186 Uiso 1 1 calc R . .
C41 C 1.1469(7) 0.4521(4) 0.1436(3) 0.119(3) Uani 1 1 d . . .
H41A H 1.1439 0.4959 0.1636 0.179 Uiso 1 1 calc R . .
H41B H 1.1870 0.4601 0.1031 0.179 Uiso 1 1 calc R . .
H41C H 1.1952 0.4140 0.1629 0.179 Uiso 1 1 calc R . .
C42 C 1.0182(6) 0.4318(3) 0.1453(2) 0.0759(17) Uani 1 1 d . . .
C43 C 0.9468(5) 0.4255(3) 0.2062(2) 0.0579(13) Uani 1 1 d . . .
C44 C 0.8298(5) 0.4627(3) 0.2117(2) 0.0587(14) Uani 1 1 d . . .
C45 C 0.7536(5) 0.4658(3) 0.2638(2) 0.0727(16) Uani 1 1 d . . .
H45 H 0.6755 0.4934 0.2669 0.087 Uiso 1 1 calc R . .
C46 C 0.7895(5) 0.4289(3) 0.3123(2) 0.0777(17) Uani 1 1 d . . .
C47 C 0.9053(5) 0.3866(3) 0.3079(2) 0.0679(15) Uani 1 1 d . . .
C48 C 0.9790(5) 0.3863(3) 0.2535(2) 0.0726(16) Uani 1 1 d . . .
H48 H 1.0558 0.3573 0.2491 0.087 Uiso 1 1 calc R . .
C49 C 0.6259(10) 0.4881(7) 0.3784(4) 0.203(6) Uani 1 1 d . . .
H49A H 0.6635 0.5333 0.3674 0.304 Uiso 1 1 calc R . .
H49B H 0.5916 0.4856 0.4199 0.304 Uiso 1 1 calc R . .
H49C H 0.5585 0.4846 0.3559 0.304 Uiso 1 1 calc R . .
C50 C 0.9504(6) 0.3401(3) 0.3563(3) 0.0776(18) Uani 1 1 d . . .
C51 C 0.8959(6) 0.2947(3) 0.4581(2) 0.0816(18) Uani 1 1 d . . .
C52 C 1.0027(7) 0.2517(4) 0.4643(3) 0.101(2) Uani 1 1 d . . .
H52 H 1.0695 0.2469 0.4325 0.121 Uiso 1 1 calc R . .
C53 C 1.0112(8) 0.2158(4) 0.5173(3) 0.124(3) Uani 1 1 d . . .
C54 C 0.9161(8) 0.2214(4) 0.5632(3) 0.106(2) Uani 1 1 d . . .
C55 C 0.8074(7) 0.2616(4) 0.5570(3) 0.107(2) Uani 1 1 d . . .
H55 H 0.7397 0.2647 0.5884 0.128 Uiso 1 1 calc R . .
C56 C 0.7984(7) 0.2977(4) 0.5038(3) 0.097(2) Uani 1 1 d . . .
C57 C 0.5870(10) 0.3498(9) 0.5378(5) 0.254(8) Uani 1 1 d . . .
H57A H 0.5380 0.3084 0.5401 0.382 Uiso 1 1 calc R . .
H57B H 0.5353 0.3928 0.5281 0.382 Uiso 1 1 calc R . .
H57C H 0.6139 0.3537 0.5752 0.382 Uiso 1 1 calc R . .
C58 C 1.126(2) 0.0987(8) 0.5058(8) 0.296(12) Uani 1 1 d . . .
H58A H 1.1315 0.1078 0.4636 0.444 Uiso 1 1 calc R . .
H58B H 1.0498 0.0745 0.5212 0.444 Uiso 1 1 calc R . .
H58C H 1.1994 0.0686 0.5145 0.444 Uiso 1 1 calc R . .
C59 C 1.2418(14) 0.1937(12) 0.5156(7) 0.278(11) Uani 1 1 d . . .
H59A H 1.2387 0.2426 0.5269 0.417 Uiso 1 1 calc R . .
H59B H 1.2658 0.1928 0.4733 0.417 Uiso 1 1 calc R . .
H59C H 1.3036 0.1639 0.5347 0.417 Uiso 1 1 calc R . .
C60 C 1.1197(13) 0.1668(9) 0.5331(4) 0.192(6) Uani 1 1 d . . .
C61 C 1.0922(10) 0.1657(6) 0.6006(4) 0.187(5) Uani 1 1 d . . .
H61A H 1.1365 0.2026 0.6146 0.224 Uiso 1 1 calc R . .
H61B H 1.1204 0.1188 0.6180 0.224 Uiso 1 1 calc R . .
C62 C 0.9447(8) 0.1808(5) 0.6181(4) 0.122(3) Uani 1 1 d . . .
C63 C 0.8636(13) 0.1174(5) 0.6339(4) 0.173(5) Uani 1 1 d . . .
H63A H 0.9060 0.0741 0.6162 0.208 Uiso 1 1 calc R . .
H63B H 0.7811 0.1278 0.6211 0.208 Uiso 1 1 calc R . .
C64 C 0.7160(11) 0.0763(5) 0.7229(5) 0.169(4) Uani 1 1 d . . .
H64A H 0.7019 0.0674 0.7653 0.254 Uiso 1 1 calc R . .
H64B H 0.7155 0.0317 0.7046 0.254 Uiso 1 1 calc R . .
H64C H 0.6494 0.1102 0.7115 0.254 Uiso 1 1 calc R . .
C65 C 0.9553(9) 0.0593(4) 0.7263(3) 0.137(3) Uani 1 1 d . . .
H65A H 1.0372 0.0743 0.7073 0.205 Uiso 1 1 calc R . .
H65B H 0.9483 0.0101 0.7182 0.205 Uiso 1 1 calc R . .
H65C H 0.9471 0.0628 0.7683 0.205 Uiso 1 1 calc R . .
C66 C 0.8489(10) 0.1086(4) 0.7024(3) 0.128(3) Uani 1 1 d . . .
C67 C 0.8563(8) 0.1816(5) 0.7195(4) 0.120(3) Uani 1 1 d . . .
C68 C 0.9154(7) 0.2204(5) 0.6726(3) 0.108(3) Uani 1 1 d . . .
C69 C 0.9376(8) 0.2929(5) 0.6804(4) 0.116(3) Uani 1 1 d . . .
H69 H 0.9802 0.3216 0.6495 0.139 Uiso 1 1 calc R . .
C70 C 0.8957(8) 0.3186(5) 0.7331(4) 0.117(3) Uani 1 1 d . . .
C71 C 0.8313(9) 0.2780(6) 0.7806(4) 0.124(3) Uani 1 1 d . . .
C72 C 0.8134(7) 0.2052(5) 0.7727(3) 0.110(3) Uani 1 1 d . . .
H72 H 0.7734 0.1753 0.8035 0.133 Uiso 1 1 calc R . .
C73 C 0.9917(14) 0.4274(6) 0.7001(5) 0.206(6) Uani 1 1 d . . .
H73A H 1.0334 0.3952 0.6707 0.309 Uiso 1 1 calc R . .
H73B H 1.0550 0.4497 0.7162 0.309 Uiso 1 1 calc R . .
H73C H 0.9384 0.4642 0.6821 0.309 Uiso 1 1 calc R . .
C74 C 0.121(4) 0.831(3) 0.8520(16) 0.23(2) Uiso 0.25 1 d PD . .
C75 C 0.259(4) 0.823(3) 0.8365(19) 0.20(2) Uiso 0.25 1 d PD . .
C76 C 0.295(3) 0.761(3) 0.803(2) 0.31(4) Uiso 0.25 1 d PD . .
C77 C 0.237(4) 0.765(3) 0.7518(18) 0.25(3) Uiso 0.25 1 d PD . .
C78 C 0.102(4) 0.783(2) 0.7634(15) 0.160(14) Uiso 0.25 1 d PD . .
C79 C 0.072(3) 0.846(2) 0.797(2) 0.23(2) Uiso 0.25 1 d PD . .
C80 C 0.127(2) 0.7852(14) 0.0373(14) 0.265(14) Uiso 0.50 1 d PD . .
C81 C 0.013(3) 0.8229(10) 0.0140(14) 0.272(15) Uiso 0.50 1 d PD . .
C82 C -0.0944(16) 0.7878(10) 0.0493(9) 0.169(8) Uiso 0.50 1 d PD . .
C83 C -0.0850(16) 0.7140(10) 0.0323(9) 0.168(8) Uiso 0.50 1 d PD . .
C84 C 0.030(2) 0.6756(8) 0.0413(9) 0.165(7) Uiso 0.50 1 d PD . .
C85 C 0.1379(18) 0.7123(14) 0.0155(14) 0.276(15) Uiso 0.50 1 d PD . .
C86 C 0.8737(17) 0.527(3) 0.505(2) 0.22(3) Uiso 0.17 1 d PD . .
C87 C 0.909(4) 0.456(2) 0.528(2) 0.150(19) Uiso 0.17 1 d PD . .
C88 C 1.034(5) 0.451(2) 0.5444(16) 0.16(2) Uiso 0.17 1 d PD . .
C89 C 0.404(3) 0.1899(18) 0.6573(14) 0.251(13) Uiso 0.50 1 d PD . .
C90 C 0.4938(15) 0.2281(8) 0.6788(7) 0.117(5) Uiso 0.50 1 d PD . .
C91 C 0.4697(14) 0.2983(8) 0.6864(6) 0.102(4) Uiso 0.50 1 d PD . .
C92 C 0.570(2) 0.3805(11) 0.7267(9) 0.163(7) Uiso 0.50 1 d PD . .
O10 O 0.3830(11) 0.3339(6) 0.6700(5) 0.135(4) Uiso 0.50 1 d PD . .
O11 O 0.5572(12) 0.3168(8) 0.7111(6) 0.155(4) Uiso 0.50 1 d PD . .

loop_
_atom_site_aniso_label
_atom_site_aniso_U_11
_atom_site_aniso_U_22
_atom_site_aniso_U_33
_atom_site_aniso_U_23
_atom_site_aniso_U_13
_atom_site_aniso_U_12
F1 0.420(18) 0.260(12) 0.332(15) -0.185(11) 0.006(14) 0.027(13)
F2 0.64(3) 0.296(14) 0.183(8) -0.118(9) -0.141(12) 0.137(15)
F3 0.381(14) 0.183(8) 0.392(15) -0.117(9) -0.094(11) -0.058(9)
O1 0.209(8) 0.196(8) 0.191(8) -0.017(6) 0.008(6) -0.097(7)
O2 0.156(4) 0.087(3) 0.077(3) 0.007(3) 0.015(3) -0.003(3)
O3 0.137(4) 0.057(3) 0.154(4) 0.006(3) -0.077(4) 0.006(3)
O4 0.088(3) 0.052(2) 0.109(3) 0.010(2) -0.039(3) 0.008(2)
O5 0.108(3) 0.055(3) 0.140(4) -0.003(2) -0.070(3) 0.009(2)
O6 0.106(3) 0.154(4) 0.070(3) 0.036(3) 0.017(3) 0.058(3)
O7 0.110(4) 0.143(4) 0.076(3) 0.041(3) 0.008(3) 0.060(3)
O8 0.120(4) 0.200(6) 0.080(3) 0.053(3) 0.012(3) 0.065(4)
O9 0.203(7) 0.120(5) 0.155(6) -0.007(4) -0.037(5) -0.037(5)
N1 0.109(4) 0.081(4) 0.112(5) -0.017(4) -0.005(4) 0.003(4)
N2 0.087(3) 0.051(3) 0.086(3) 0.008(2) -0.032(3) 0.003(3)
N3 0.095(4) 0.088(4) 0.057(3) 0.022(3) -0.005(3) 0.024(3)
N4 0.208(8) 0.167(7) 0.100(5) -0.020(5) -0.012(5) -0.045(6)
C1 0.27(2) 0.167(16) 0.30(3) -0.117(17) -0.13(2) 0.035(14)
C2 0.157(9) 0.106(7) 0.138(9) -0.024(7) -0.024(7) -0.016(7)
C3 0.089(4) 0.062(4) 0.077(4) -0.002(3) 0.002(3) 0.020(3)
C4 0.107(5) 0.057(4) 0.106(5) 0.013(4) 0.008(4) 0.021(4)
C5 0.103(5) 0.053(4) 0.088(5) 0.016(3) 0.015(4) 0.033(3)
C6 0.112(5) 0.049(4) 0.076(4) 0.017(3) 0.006(4) 0.027(3)
C7 0.125(5) 0.054(4) 0.082(5) 0.006(3) 0.001(4) 0.017(4)
C8 0.111(5) 0.065(4) 0.071(4) 0.010(3) 0.015(4) 0.016(4)
C9 0.361(17) 0.126(8) 0.116(7) 0.005(6) 0.074(9) -0.064(10)
C10 0.265(11) 0.093(6) 0.102(6) 0.037(5) 0.046(7) 0.091(7)
C11 0.216(10) 0.085(6) 0.181(9) 0.013(6) 0.100(8) 0.000(6)
C12 0.142(6) 0.065(4) 0.084(5) 0.020(3) 0.033(4) 0.037(4)
C13 0.184(7) 0.062(4) 0.079(4) 0.018(3) 0.024(5) 0.031(4)
C14 0.113(5) 0.071(4) 0.069(4) 0.012(3) 0.000(4) 0.034(4)
C15 0.170(8) 0.079(5) 0.085(5) -0.005(4) -0.019(5) 0.055(5)
C16 0.141(6) 0.089(5) 0.084(5) -0.003(4) -0.028(4) 0.043(4)
C17 0.097(6) 0.141(7) 0.169(8) 0.052(6) -0.020(5) 0.026(5)
C18 0.097(5) 0.075(4) 0.069(4) 0.017(3) 0.000(3) 0.034(4)
C19 0.094(5) 0.063(4) 0.057(3) 0.007(3) -0.001(3) 0.021(4)
C20 0.103(5) 0.051(4) 0.066(4) 0.005(3) -0.006(4) 0.024(4)
C21 0.138(6) 0.050(4) 0.084(4) -0.003(3) -0.014(4) 0.005(4)
C22 0.107(5) 0.053(4) 0.087(4) 0.006(3) -0.024(4) 0.011(4)
C23 0.082(4) 0.046(3) 0.071(4) 0.010(3) -0.011(3) 0.014(3)
C24 0.092(4) 0.047(3) 0.064(3) 0.009(3) 0.001(3) 0.007(3)
C25 0.220(12) 0.101(7) 0.353(18) 0.005(9) -0.193(12) -0.013(8)
C26 0.076(4) 0.049(4) 0.060(3) 0.005(3) -0.021(3) 0.004(3)
C27 0.074(4) 0.044(3) 0.057(3) 0.009(3) -0.012(3) 0.004(3)
C28 0.089(4) 0.042(3) 0.074(4) 0.000(3) -0.027(3) 0.002(3)
C29 0.078(4) 0.060(4) 0.065(3) 0.011(3) -0.025(3) 0.013(3)
C30 0.077(4) 0.038(3) 0.047(3) 0.012(2) -0.007(3) 0.008(3)
C31 0.070(4) 0.051(3) 0.050(3) 0.012(2) -0.014(3) 0.001(3)
C32 0.078(4) 0.051(3) 0.054(3) 0.017(3) -0.018(3) 0.009(3)
C33 0.136(7) 0.072(5) 0.205(9) -0.018(5) -0.093(7) -0.003(5)
C34 0.185(7) 0.072(4) 0.089(5) -0.016(4) -0.061(5) 0.023(5)
C35 0.133(7) 0.065(4) 0.128(6) 0.008(4) -0.059(5) -0.017(4)
C36 0.100(5) 0.048(3) 0.059(3) 0.003(3) -0.029(3) 0.002(3)
C37 0.119(5) 0.041(3) 0.076(4) -0.002(3) -0.025(4) 0.008(3)
C38 0.084(4) 0.050(3) 0.051(3) 0.009(2) -0.008(3) 0.013(3)
C39 0.111(5) 0.067(4) 0.052(3) 0.011(3) -0.008(3) 0.019(3)
C40 0.199(8) 0.083(5) 0.075(4) -0.016(4) -0.007(5) 0.058(5)
C41 0.110(6) 0.144(7) 0.085(5) 0.044(5) 0.004(4) 0.005(5)
C42 0.084(5) 0.071(4) 0.062(4) 0.016(3) -0.006(3) 0.018(3)
C43 0.071(4) 0.047(3) 0.049(3) 0.004(2) -0.006(3) 0.015(3)
C44 0.076(4) 0.047(3) 0.051(3) 0.008(2) -0.011(3) 0.001(3)
C45 0.074(4) 0.066(4) 0.069(4) 0.014(3) -0.009(3) 0.024(3)
C46 0.077(4) 0.082(4) 0.061(4) 0.018(3) 0.001(3) 0.022(3)
C47 0.087(4) 0.049(3) 0.058(3) 0.013(2) 0.000(3) 0.012(3)
C48 0.078(4) 0.061(3) 0.068(4) 0.007(3) -0.001(3) 0.022(3)
C49 0.179(9) 0.272(14) 0.107(7) 0.010(7) 0.028(6) 0.135(10)
C50 0.089(5) 0.071(4) 0.061(4) 0.011(3) -0.006(3) 0.030(3)
C51 0.098(5) 0.084(4) 0.052(3) 0.017(3) -0.009(3) 0.025(4)
C52 0.114(5) 0.120(6) 0.052(4) 0.014(3) -0.003(3) 0.040(5)
C53 0.131(6) 0.140(7) 0.069(4) 0.045(4) 0.012(4) 0.064(5)
C54 0.133(6) 0.106(5) 0.064(4) 0.025(4) -0.015(4) 0.040(5)
C55 0.121(6) 0.123(6) 0.061(4) 0.024(4) 0.002(4) 0.018(5)
C56 0.097(5) 0.110(5) 0.065(4) 0.034(4) -0.003(4) 0.032(4)
C57 0.147(9) 0.38(2) 0.161(10) 0.128(11) 0.057(8) 0.106(11)
C58 0.42(3) 0.177(13) 0.249(17) 0.001(12) -0.064(16) 0.197(18)
C59 0.166(12) 0.43(3) 0.192(13) 0.110(16) -0.031(11) 0.100(15)
C60 0.180(11) 0.251(14) 0.086(6) 0.079(7) 0.030(6) 0.120(10)
C61 0.206(11) 0.216(11) 0.096(6) 0.052(7) 0.002(6) 0.095(9)
C62 0.131(7) 0.122(7) 0.092(6) 0.026(5) -0.003(5) 0.044(5)
C63 0.305(14) 0.082(6) 0.110(7) 0.009(5) -0.015(8) 0.058(8)
C64 0.233(12) 0.119(8) 0.157(9) 0.008(7) -0.038(9) -0.022(8)
C65 0.189(8) 0.115(6) 0.096(5) 0.041(5) -0.038(6) 0.022(6)
C66 0.198(9) 0.082(6) 0.078(5) 0.035(4) 0.018(5) 0.010(6)
C67 0.124(7) 0.129(8) 0.109(7) 0.018(6) -0.040(6) 0.001(6)
C68 0.095(5) 0.156(8) 0.064(5) 0.045(5) -0.010(4) -0.007(5)
C69 0.147(7) 0.113(7) 0.088(6) 0.022(5) -0.024(5) -0.025(6)
C70 0.135(7) 0.106(7) 0.108(7) 0.007(6) -0.020(6) -0.018(5)
C71 0.148(8) 0.138(8) 0.086(6) 0.005(6) -0.022(5) -0.015(6)
C72 0.131(6) 0.138(8) 0.057(5) 0.008(5) -0.006(4) -0.012(6)
C73 0.326(17) 0.137(9) 0.167(10) 0.041(8) -0.055(10) -0.109(11)

loop_
_atom_type_symbol
_atom_type_description
_atom_type_scat_dispersion_real
_atom_type_scat_dispersion_imag
_atom_type_scat_source
C C 0.0033 0.0016 'International Tables Vol C Tables 4.2.6.8 and 6.1.1.4'
H H 0.0000 0.0000 'International Tables Vol C Tables 4.2.6.8 and 6.1.1.4'
N N 0.0061 0.0033 'International Tables Vol C Tables 4.2.6.8 and 6.1.1.4'
O O 0.0106 0.0060 'International Tables Vol C Tables 4.2.6.8 and 6.1.1.4'
F F 0.0171 0.0103 'International Tables Vol C Tables 4.2.6.8 and 6.1.1.4'

loop_
_geom_angle_atom_site_label_1
_geom_angle_atom_site_label_2
_geom_angle_atom_site_label_3
_geom_angle
_geom_angle_site_symmetry_1
_geom_angle_site_symmetry_3
_geom_angle_publ_flag
C8 O2 C9 116.4(6) . . ?
C22 O3 C25 118.9(6) . . ?
C28 O5 C33 118.3(5) . . ?
C46 O6 C49 119.6(6) . . ?
C56 O8 C57 119.8(6) . . ?
C70 O9 C73 113.7(8) . . ?
C2 N1 C3 126.2(7) . . ?
C26 N2 C23 129.7(5) . . ?
C50 N3 C51 128.9(5) . . ?
F2 C1 F3 109.0(14) . . ?
F2 C1 F1 102.8(17) . . ?
F3 C1 F1 91.9(13) . . ?
F2 C1 C2 118.9(13) . . ?
F3 C1 C2 116.1(15) . . ?
F1 C1 C2 114.2(13) . . ?
O1 C2 N1 128.5(10) . . ?
O1 C2 C1 121.0(12) . . ?
N1 C2 C1 110.5(11) . . ?
C4 C3 C8 119.6(6) . . ?
C4 C3 N1 123.2(6) . . ?
C8 C3 N1 117.1(6) . . ?
C3 C4 C5 119.6(6) . . ?
C6 C5 C4 118.5(6) . . ?
C6 C5 C12 113.0(6) . . ?
C4 C5 C12 128.4(6) . . ?
C5 C6 C7 122.4(6) . . ?
C5 C6 C14 110.5(6) . . ?
C7 C6 C14 127.1(6) . . ?
C6 C7 C8 118.9(6) . . ?
O2 C8 C7 125.1(6) . . ?
O2 C8 C3 113.7(6) . . ?
C7 C8 C3 120.9(6) . . ?
C5 C12 C13 101.6(5) . . ?
C5 C12 C10 111.0(5) . . ?
C13 C12 C10 110.1(7) . . ?
C5 C12 C11 113.2(7) . . ?
C13 C12 C11 112.3(6) . . ?
C10 C12 C11 108.4(7) . . ?
C12 C13 C14 107.9(5) . . ?
C6 C14 C20 116.0(5) . . ?
C6 C14 C13 102.2(6) . . ?
C20 C14 C13 114.7(5) . . ?
C6 C14 C15 111.2(5) . . ?
C20 C14 C15 99.4(6) . . ?
C13 C14 C15 113.8(6) . . ?
C18 C15 C14 109.2(6) . . ?
C16 C18 C19 111.3(5) . . ?
C16 C18 C17 105.1(7) . . ?
C19 C18 C17 113.6(5) . . ?
C16 C18 C15 113.5(5) . . ?
C19 C18 C15 100.8(6) . . ?
C17 C18 C15 112.8(6) . . ?
C20 C19 C24 120.2(6) . . ?
C20 C19 C18 112.6(6) . . ?
C24 C19 C18 127.2(7) . . ?
C19 C20 C21 121.7(6) . . ?
C19 C20 C14 114.1(7) . . ?
C21 C20 C14 124.0(7) . . ?
C20 C21 C22 118.7(7) . . ?
O3 C22 C23 116.8(5) . . ?
O3 C22 C21 123.7(7) . . ?
C23 C22 C21 119.4(7) . . ?
C24 C23 C22 121.2(5) . . ?
C24 C23 N2 123.8(6) . . ?
C22 C23 N2 115.0(6) . . ?
C23 C24 C19 118.8(6) . . ?
O4 C26 N2 122.7(5) . . ?
O4 C26 C27 119.8(5) . . ?
N2 C26 C27 117.5(5) . . ?
C32 C27 C28 116.9(5) . . ?
C32 C27 C26 115.2(5) . . ?
C28 C27 C26 127.9(5) . . ?
O5 C28 C29 122.7(5) . . ?
O5 C28 C27 115.3(5) . . ?
C29 C28 C27 122.0(5) . . ?
C28 C29 C30 118.7(5) . . ?
C31 C30 C29 121.4(5) . . ?
C31 C30 C38 111.8(5) . . ?
C29 C30 C38 126.8(5) . . ?
C30 C31 C32 119.1(5) . . ?
C30 C31 C36 111.9(5) . . ?
C32 C31 C36 128.9(5) . . ?
C31 C32 C27 121.9(5) . . ?
C35 C36 C37 113.0(5) . . ?
C35 C36 C31 112.1(5) . . ?
C37 C36 C31 101.9(4) . . ?
C35 C36 C34 108.6(5) . . ?
C37 C36 C34 111.8(5) . . ?
C31 C36 C34 109.4(5) . . ?
C36 C37 C38 108.4(4) . . ?
C44 C38 C30 115.7(4) . . ?
C44 C38 C39 101.6(4) . . ?
C30 C38 C39 112.1(4) . . ?
C44 C38 C37 110.8(4) . . ?
C30 C38 C37 100.6(4) . . ?
C39 C38 C37 116.6(5) . . ?
C42 C39 C38 108.3(4) . . ?
C41 C42 C43 112.4(5) . . ?
C41 C42 C40 107.5(6) . . ?
C43 C42 C40 110.9(5) . . ?
C41 C42 C39 112.4(5) . . ?
C43 C42 C39 101.5(4) . . ?
C40 C42 C39 112.3(5) . . ?
C48 C43 C44 118.1(5) . . ?
C48 C43 C42 129.0(5) . . ?
C44 C43 C42 112.8(4) . . ?
C45 C44 C43 121.5(5) . . ?
C45 C44 C38 128.0(5) . . ?
C43 C44 C38 110.4(4) . . ?
C44 C45 C46 119.9(5) . . ?
O6 C46 C45 122.8(5) . . ?
O6 C46 C47 116.8(5) . . ?
C45 C46 C47 120.4(5) . . ?
C48 C47 C46 116.6(5) . . ?
C48 C47 C50 117.8(5) . . ?
C46 C47 C50 125.4(5) . . ?
C43 C48 C47 123.1(5) . . ?
O7 C50 N3 123.3(5) . . ?
O7 C50 C47 118.4(5) . . ?
N3 C50 C47 118.3(5) . . ?
C56 C51 C52 119.2(5) . . ?
C56 C51 N3 116.1(5) . . ?
C52 C51 N3 124.7(6) . . ?
C51 C52 C53 118.9(6) . . ?
C54 C53 C52 121.5(6) . . ?
C54 C53 C60 111.3(6) . . ?
C52 C53 C60 127.2(7) . . ?
C53 C54 C55 120.2(6) . . ?
C53 C54 C62 113.9(7) . . ?
C55 C54 C62 125.9(7) . . ?
C54 C55 C56 118.4(6) . . ?
O8 C56 C51 114.2(5) . . ?
O8 C56 C55 124.0(6) . . ?
C51 C56 C55 121.6(6) . . ?
C59 C60 C58 106.2(12) . . ?
C59 C60 C53 115.1(12) . . ?
C58 C60 C53 110.4(14) . . ?
C59 C60 C61 106.2(15) . . ?
C58 C60 C61 118.1(13) . . ?
C53 C60 C61 101.1(7) . . ?
C60 C61 C62 106.5(9) . . ?
C68 C62 C54 116.3(7) . . ?
C68 C62 C63 102.1(7) . . ?
C54 C62 C63 111.1(8) . . ?
C68 C62 C61 110.0(8) . . ?
C54 C62 C61 99.4(7) . . ?
C63 C62 C61 118.8(8) . . ?
C62 C63 C66 103.2(8) . . ?
C67 C66 C65 107.9(8) . . ?
C67 C66 C63 103.9(6) . . ?
C65 C66 C63 114.6(7) . . ?
C67 C66 C64 115.2(8) . . ?
C65 C66 C64 110.4(7) . . ?
C63 C66 C64 104.8(9) . . ?
C72 C67 C68 126.0(9) . . ?
C72 C67 C66 125.6(8) . . ?
C68 C67 C66 108.5(9) . . ?
C67 C68 C69 117.8(8) . . ?
C67 C68 C62 113.6(9) . . ?
C69 C68 C62 128.6(7) . . ?
C70 C69 C68 118.0(8) . . ?
C69 C70 O9 123.9(8) . . ?
C69 C70 C71 123.2(9) . . ?
O9 C70 C71 112.9(9) . . ?
N4 C71 C70 119.4(10) . . ?
N4 C71 C72 122.3(8) . . ?
C70 C71 C72 118.2(8) . . ?
C67 C72 C71 116.8(8) . . ?
C75 C74 C79 106.4(17) . . ?
C76 C75 C74 109.1(17) . . ?
C77 C76 C75 113.0(18) . . ?
C76 C77 C78 113.4(17) . . ?
C77 C78 C79 110.9(16) . . ?
C78 C79 C74 108.3(17) . . ?
C85 C80 C81 104.5(14) . . ?
C82 C81 C80 103.4(14) . . ?
C83 C82 C81 107.2(12) . . ?
C84 C83 C82 112.9(11) . . ?
C83 C84 C85 112.8(12) . . ?
C84 C85 C80 109.7(14) . . ?
C88 C86 C87 110.8(12) 2_766 . ?
C88 C87 C86 111.2(12) . . ?
C87 C88 C86 111.1(12) . 2_766 ?
C91 C90 C89 120(2) . . ?
O10 C91 O11 129.6(15) . . ?
O10 C91 C90 123.6(15) . . ?
O11 C91 C90 106.8(15) . . ?
C91 O11 C92 127.1(17) . . ?

loop_
_geom_bond_atom_site_label_1
_geom_bond_atom_site_label_2
_geom_bond_distance
_geom_bond_site_symmetry_2
_geom_bond_publ_flag
F1 C1 1.309(14) . ?
F2 C1 1.263(15) . ?
F3 C1 1.292(13) . ?
O1 C2 1.191(11) . ?
O2 C8 1.369(7) . ?
O2 C9 1.410(11) . ?
O3 C22 1.352(7) . ?
O3 C25 1.386(10) . ?
O4 C26 1.223(6) . ?
O5 C28 1.375(6) . ?
O5 C33 1.448(8) . ?
O6 C46 1.375(6) . ?
O6 C49 1.411(10) . ?
O7 C50 1.218(6) . ?
O8 C56 1.367(7) . ?
O8 C57 1.457(10) . ?
O9 C70 1.400(10) . ?
O9 C73 1.478(12) . ?
N1 C2 1.328(11) . ?
N1 C3 1.401(8) . ?
N2 C26 1.314(7) . ?
N2 C23 1.425(7) . ?
N3 C50 1.317(7) . ?
N3 C51 1.408(7) . ?
N4 C71 1.379(10) . ?
C1 C2 1.499(14) . ?
C3 C4 1.378(8) . ?
C3 C8 1.390(8) . ?
C4 C5 1.417(9) . ?
C5 C6 1.367(8) . ?
C5 C12 1.484(9) . ?
C6 C7 1.369(8) . ?
C6 C14 1.505(9) . ?
C7 C8 1.375(8) . ?
C10 C12 1.535(11) . ?
C11 C12 1.562(12) . ?
C12 C13 1.526(9) . ?
C13 C14 1.535(9) . ?
C14 C20 1.510(8) . ?
C14 C15 1.560(10) . ?
C15 C18 1.558(9) . ?
C16 C18 1.487(8) . ?
C17 C18 1.543(10) . ?
C18 C19 1.499(8) . ?
C19 C20 1.348(8) . ?
C19 C24 1.412(8) . ?
C20 C21 1.367(9) . ?
C21 C22 1.418(8) . ?
C22 C23 1.373(8) . ?
C23 C24 1.366(8) . ?
C26 C27 1.498(7) . ?
C27 C32 1.391(7) . ?
C27 C28 1.395(7) . ?
C28 C29 1.374(7) . ?
C29 C30 1.383(7) . ?
C30 C31 1.364(7) . ?
C30 C38 1.531(7) . ?
C31 C32 1.380(7) . ?
C31 C36 1.526(7) . ?
C34 C36 1.544(8) . ?
C35 C36 1.502(9) . ?
C36 C37 1.521(7) . ?
C37 C38 1.565(8) . ?
C38 C44 1.514(7) . ?
C38 C39 1.544(8) . ?
C39 C42 1.541(7) . ?
C40 C42 1.542(9) . ?
C41 C42 1.476(9) . ?
C42 C43 1.503(7) . ?
C43 C48 1.361(7) . ?
C43 C44 1.387(7) . ?
C44 C45 1.354(7) . ?
C45 C46 1.377(7) . ?
C46 C47 1.421(7) . ?
C47 C48 1.384(7) . ?
C47 C50 1.498(7) . ?
C51 C56 1.373(8) . ?
C51 C52 1.377(8) . ?
C52 C53 1.378(8) . ?
C53 C54 1.362(9) . ?
C53 C60 1.510(11) . ?
C54 C55 1.368(9) . ?
C54 C62 1.508(10) . ?
C55 C56 1.384(8) . ?
C58 C60 1.48(2) . ?
C59 C60 1.45(2) . ?
C60 C61 1.557(13) . ?
C61 C62 1.591(12) . ?
C62 C68 1.505(11) . ?
C62 C63 1.539(13) . ?
C63 C66 1.578(11) . ?
C64 C66 1.602(13) . ?
C65 C66 1.568(11) . ?
C66 C67 1.486(12) . ?
C67 C72 1.349(10) . ?
C67 C68 1.368(10) . ?
C68 C69 1.449(11) . ?
C69 C70 1.354(11) . ?
C70 C71 1.418(11) . ?
C71 C72 1.442(11) . ?
C74 C75 1.477(19) . ?
C74 C79 1.476(19) . ?
C75 C76 1.456(19) . ?
C76 C77 1.431(18) . ?
C77 C78 1.461(18) . ?
C78 C79 1.468(18) . ?
C80 C85 1.500(17) . ?
C80 C81 1.523(17) . ?
C81 C82 1.490(17) . ?
C82 C83 1.476(15) . ?
C83 C84 1.422(15) . ?
C84 C85 1.439(16) . ?
C86 C88 1.458(13) 2_766 ?
C86 C87 1.460(13) . ?
C87 C88 1.456(13) . ?
C88 C86 1.458(13) 2_766 ?
C89 C90 1.442(18) . ?
C90 C91 1.353(14) . ?
C91 O10 1.204(13) . ?
C91 O11 1.281(13) . ?
C92 O11 1.315(15) . ?

loop_
_geom_torsion_atom_site_label_1
_geom_torsion_atom_site_label_2
_geom_torsion_atom_site_label_3
_geom_torsion_atom_site_label_4
_geom_torsion
_geom_torsion_site_symmetry_1
_geom_torsion_site_symmetry_2
_geom_torsion_site_symmetry_3
_geom_torsion_site_symmetry_4
_geom_torsion_publ_flag
C3 N1 C2 O1 0.0(16) . . . . ?
C3 N1 C2 C1 -178.8(9) . . . . ?
F2 C1 C2 O1 -123.0(18) . . . . ?
F3 C1 C2 O1 10(2) . . . . ?
F1 C1 C2 O1 115.3(17) . . . . ?
F2 C1 C2 N1 56(2) . . . . ?
F3 C1 C2 N1 -170.9(13) . . . . ?
F1 C1 C2 N1 -65.8(17) . . . . ?
C2 N1 C3 C4 -25.5(11) . . . . ?
C2 N1 C3 C8 157.1(8) . . . . ?
C8 C3 C4 C5 -0.2(10) . . . . ?
N1 C3 C4 C5 -177.6(6) . . . . ?
C3 C4 C5 C6 -0.1(10) . . . . ?
C3 C4 C5 C12 175.1(7) . . . . ?
C4 C5 C6 C7 0.0(10) . . . . ?
C12 C5 C6 C7 -175.9(6) . . . . ?
C4 C5 C6 C14 179.3(6) . . . . ?
C12 C5 C6 C14 3.3(8) . . . . ?
C5 C6 C7 C8 0.4(10) . . . . ?
C14 C6 C7 C8 -178.8(6) . . . . ?
C9 O2 C8 C7 -24.7(11) . . . . ?
C9 O2 C8 C3 160.3(8) . . . . ?
C6 C7 C8 O2 -175.4(6) . . . . ?
C6 C7 C8 C3 -0.7(10) . . . . ?
C4 C3 C8 O2 175.9(6) . . . . ?
N1 C3 C8 O2 -6.6(9) . . . . ?
C4 C3 C8 C7 0.6(10) . . . . ?
N1 C3 C8 C7 178.1(6) . . . . ?
C6 C5 C12 C13 -15.6(8) . . . . ?
C4 C5 C12 C13 169.0(7) . . . . ?
C6 C5 C12 C10 101.5(7) . . . . ?
C4 C5 C12 C10 -74.0(10) . . . . ?
C6 C5 C12 C11 -136.3(6) . . . . ?
C4 C5 C12 C11 48.2(9) . . . . ?
C5 C12 C13 C14 21.6(8) . . . . ?
C10 C12 C13 C14 -96.1(7) . . . . ?
C11 C12 C13 C14 142.9(7) . . . . ?
C5 C6 C14 C20 136.0(7) . . . . ?
C7 C6 C14 C20 -44.8(10) . . . . ?
C5 C6 C14 C13 10.5(7) . . . . ?
C7 C6 C14 C13 -170.3(7) . . . . ?
C5 C6 C14 C15 -111.3(6) . . . . ?
C7 C6 C14 C15 67.9(8) . . . . ?
C12 C13 C14 C6 -20.0(8) . . . . ?
C12 C13 C14 C20 -146.4(7) . . . . ?
C12 C13 C14 C15 100.0(7) . . . . ?
C6 C14 C15 C18 -141.7(5) . . . . ?
C20 C14 C15 C18 -18.9(6) . . . . ?
C13 C14 C15 C18 103.4(6) . . . . ?
C14 C15 C18 C16 -100.1(7) . . . . ?
C14 C15 C18 C19 19.0(6) . . . . ?
C14 C15 C18 C17 140.5(6) . . . . ?
C16 C18 C19 C20 109.1(6) . . . . ?
C17 C18 C19 C20 -132.4(7) . . . . ?
C15 C18 C19 C20 -11.5(6) . . . . ?
C16 C18 C19 C24 -68.6(8) . . . . ?
C17 C18 C19 C24 49.8(8) . . . . ?
C15 C18 C19 C24 170.7(6) . . . . ?
C24 C19 C20 C21 0.9(9) . . . . ?
C18 C19 C20 C21 -177.0(5) . . . . ?
C24 C19 C20 C14 177.5(5) . . . . ?
C18 C19 C20 C14 -0.4(7) . . . . ?
C6 C14 C20 C19 131.4(7) . . . . ?
C13 C14 C20 C19 -109.6(7) . . . . ?
C15 C14 C20 C19 12.1(7) . . . . ?
C6 C14 C20 C21 -52.1(9) . . . . ?
C13 C14 C20 C21 66.9(9) . . . . ?
C15 C14 C20 C21 -171.4(6) . . . . ?
C19 C20 C21 C22 -1.1(9) . . . . ?
C14 C20 C21 C22 -177.3(5) . . . . ?
C25 O3 C22 C23 166.3(9) . . . . ?
C25 O3 C22 C21 -14.0(11) . . . . ?
C20 C21 C22 O3 -179.3(6) . . . . ?
C20 C21 C22 C23 0.4(9) . . . . ?
O3 C22 C23 C24 -179.9(5) . . . . ?
C21 C22 C23 C24 0.4(9) . . . . ?
O3 C22 C23 N2 -0.5(8) . . . . ?
C21 C22 C23 N2 179.7(5) . . . . ?
C26 N2 C23 C24 -0.1(9) . . . . ?
C26 N2 C23 C22 -179.4(6) . . . . ?
C22 C23 C24 C19 -0.5(8) . . . . ?
N2 C23 C24 C19 -179.8(5) . . . . ?
C20 C19 C24 C23 -0.1(8) . . . . ?
C18 C19 C24 C23 177.5(5) . . . . ?
C23 N2 C26 O4 -2.1(9) . . . . ?
C23 N2 C26 C27 177.0(5) . . . . ?
O4 C26 C27 C32 9.0(7) . . . . ?
N2 C26 C27 C32 -170.0(5) . . . . ?
O4 C26 C27 C28 -172.8(5) . . . . ?
N2 C26 C27 C28 8.1(8) . . . . ?
C33 O5 C28 C29 4.8(9) . . . . ?
C33 O5 C28 C27 -175.7(6) . . . . ?
C32 C27 C28 O5 179.5(5) . . . . ?
C26 C27 C28 O5 1.4(8) . . . . ?
C32 C27 C28 C29 -1.0(8) . . . . ?
C26 C27 C28 C29 -179.1(5) . . . . ?
O5 C28 C29 C30 180.0(5) . . . . ?
C27 C28 C29 C30 0.5(8) . . . . ?
C28 C29 C30 C31 0.1(8) . . . . ?
C28 C29 C30 C38 177.2(5) . . . . ?
C29 C30 C31 C32 -0.1(7) . . . . ?
C38 C30 C31 C32 -177.6(4) . . . . ?
C29 C30 C31 C36 177.9(5) . . . . ?
C38 C30 C31 C36 0.5(6) . . . . ?
C30 C31 C32 C27 -0.4(7) . . . . ?
C36 C31 C32 C27 -178.1(5) . . . . ?
C28 C27 C32 C31 0.9(7) . . . . ?
C26 C27 C32 C31 179.3(4) . . . . ?
C30 C31 C36 C35 134.9(5) . . . . ?
C32 C31 C36 C35 -47.3(7) . . . . ?
C30 C31 C36 C37 13.8(6) . . . . ?
C32 C31 C36 C37 -168.4(5) . . . . ?
C30 C31 C36 C34 -104.6(5) . . . . ?
C32 C31 C36 C34 73.2(7) . . . . ?
C35 C36 C37 C38 -142.9(5) . . . . ?
C31 C36 C37 C38 -22.3(6) . . . . ?
C34 C36 C37 C38 94.3(6) . . . . ?
C31 C30 C38 C44 -133.4(5) . . . . ?
C29 C30 C38 C44 49.3(7) . . . . ?
C31 C30 C38 C39 110.6(5) . . . . ?
C29 C30 C38 C39 -66.7(7) . . . . ?
C31 C30 C38 C37 -14.0(5) . . . . ?
C29 C30 C38 C37 168.7(5) . . . . ?
C36 C37 C38 C44 145.3(5) . . . . ?
C36 C37 C38 C30 22.4(5) . . . . ?
C36 C37 C38 C39 -99.1(5) . . . . ?
C44 C38 C39 C42 23.3(6) . . . . ?
C30 C38 C39 C42 147.5(5) . . . . ?
C37 C38 C39 C42 -97.3(5) . . . . ?
C38 C39 C42 C41 -140.7(6) . . . . ?
C38 C39 C42 C43 -20.5(6) . . . . ?
C38 C39 C42 C40 97.9(6) . . . . ?
C41 C42 C43 C48 -53.9(8) . . . . ?
C40 C42 C43 C48 66.4(8) . . . . ?
C39 C42 C43 C48 -174.1(6) . . . . ?
C41 C42 C43 C44 129.9(6) . . . . ?
C40 C42 C43 C44 -109.8(6) . . . . ?
C39 C42 C43 C44 9.7(6) . . . . ?
C48 C43 C44 C45 6.2(8) . . . . ?
C42 C43 C44 C45 -177.2(5) . . . . ?
C48 C43 C44 C38 -171.6(5) . . . . ?
C42 C43 C44 C38 5.1(6) . . . . ?
C30 C38 C44 C45 43.3(8) . . . . ?
C39 C38 C44 C45 165.1(5) . . . . ?
C37 C38 C44 C45 -70.3(7) . . . . ?
C30 C38 C44 C43 -139.1(5) . . . . ?
C39 C38 C44 C43 -17.4(6) . . . . ?
C37 C38 C44 C43 107.2(5) . . . . ?
C43 C44 C45 C46 -2.9(9) . . . . ?
C38 C44 C45 C46 174.4(5) . . . . ?
C49 O6 C46 C45 -19.7(12) . . . . ?
C49 O6 C46 C47 159.5(9) . . . . ?
C44 C45 C46 O6 178.1(6) . . . . ?
C44 C45 C46 C47 -1.0(9) . . . . ?
O6 C46 C47 C48 -177.6(6) . . . . ?
C45 C46 C47 C48 1.6(9) . . . . ?
O6 C46 C47 C50 5.5(9) . . . . ?
C45 C46 C47 C50 -175.3(6) . . . . ?
C44 C43 C48 C47 -5.6(9) . . . . ?
C42 C43 C48 C47 178.4(6) . . . . ?
C46 C47 C48 C43 1.9(9) . . . . ?
C50 C47 C48 C43 179.0(5) . . . . ?
C51 N3 C50 O7 -1.4(11) . . . . ?
C51 N3 C50 C47 177.6(6) . . . . ?
C48 C47 C50 O7 3.7(9) . . . . ?
C46 C47 C50 O7 -179.4(6) . . . . ?
C48 C47 C50 N3 -175.3(6) . . . . ?
C46 C47 C50 N3 1.6(9) . . . . ?
C50 N3 C51 C56 -175.7(7) . . . . ?
C50 N3 C51 C52 3.2(11) . . . . ?
C56 C51 C52 C53 -3.4(12) . . . . ?
N3 C51 C52 C53 177.8(7) . . . . ?
C51 C52 C53 C54 0.6(14) . . . . ?
C51 C52 C53 C60 -179.6(12) . . . . ?
C52 C53 C54 C55 2.0(14) . . . . ?
C60 C53 C54 C55 -177.8(11) . . . . ?
C52 C53 C54 C62 -177.5(9) . . . . ?
C60 C53 C54 C62 2.7(14) . . . . ?
C53 C54 C55 C56 -1.9(13) . . . . ?
C62 C54 C55 C56 177.6(8) . . . . ?
C57 O8 C56 C51 -179.7(10) . . . . ?
C57 O8 C56 C55 -2.8(14) . . . . ?
C52 C51 C56 O8 -179.5(7) . . . . ?
N3 C51 C56 O8 -0.5(10) . . . . ?
C52 C51 C56 C55 3.5(11) . . . . ?
N3 C51 C56 C55 -177.5(7) . . . . ?
C54 C55 C56 O8 -177.6(8) . . . . ?
C54 C55 C56 C51 -0.9(12) . . . . ?
C54 C53 C60 C59 -133.0(13) . . . . ?
C52 C53 C60 C59 47(2) . . . . ?
C54 C53 C60 C58 106.8(12) . . . . ?
C52 C53 C60 C58 -73.0(19) . . . . ?
C54 C53 C60 C61 -19.0(15) . . . . ?
C52 C53 C60 C61 161.2(10) . . . . ?
C59 C60 C61 C62 147.8(12) . . . . ?
C58 C60 C61 C62 -93.2(15) . . . . ?
C53 C60 C61 C62 27.3(14) . . . . ?
C53 C54 C62 C68 132.4(8) . . . . ?
C55 C54 C62 C68 -47.1(13) . . . . ?
C53 C54 C62 C63 -111.4(9) . . . . ?
C55 C54 C62 C63 69.1(11) . . . . ?
C53 C54 C62 C61 14.5(11) . . . . ?
C55 C54 C62 C61 -165.0(9) . . . . ?
C60 C61 C62 C68 -148.1(10) . . . . ?
C60 C61 C62 C54 -25.6(12) . . . . ?
C60 C61 C62 C63 94.9(11) . . . . ?
C68 C62 C63 C66 -25.8(8) . . . . ?
C54 C62 C63 C66 -150.5(7) . . . . ?
C61 C62 C63 C66 95.2(9) . . . . ?
C62 C63 C66 C67 29.3(10) . . . . ?
C62 C63 C66 C65 -88.3(9) . . . . ?
C62 C63 C66 C64 150.6(7) . . . . ?
C65 C66 C67 C72 -78.4(10) . . . . ?
C63 C66 C67 C72 159.5(8) . . . . ?
C64 C66 C67 C72 45.5(12) . . . . ?
C65 C66 C67 C68 100.8(7) . . . . ?
C63 C66 C67 C68 -21.3(10) . . . . ?
C64 C66 C67 C68 -135.3(7) . . . . ?
C72 C67 C68 C69 1.7(12) . . . . ?
C66 C67 C68 C69 -177.5(7) . . . . ?
C72 C67 C68 C62 -176.2(7) . . . . ?
C66 C67 C68 C62 4.7(9) . . . . ?
C54 C62 C68 C67 135.5(8) . . . . ?
C63 C62 C68 C67 14.4(9) . . . . ?
C61 C62 C68 C67 -112.6(8) . . . . ?
C54 C62 C68 C69 -42.1(12) . . . . ?
C63 C62 C68 C69 -163.2(8) . . . . ?
C61 C62 C68 C69 69.8(10) . . . . ?
C67 C68 C69 C70 -1.7(11) . . . . ?
C62 C68 C69 C70 175.8(7) . . . . ?
C68 C69 C70 O9 178.0(7) . . . . ?
C68 C69 C70 C71 -0.2(13) . . . . ?
C73 O9 C70 C69 -4.1(13) . . . . ?
C73 O9 C70 C71 174.3(9) . . . . ?
C69 C70 C71 N4 177.3(8) . . . . ?
O9 C70 C71 N4 -1.1(12) . . . . ?
C69 C70 C71 C72 2.1(13) . . . . ?
O9 C70 C71 C72 -176.2(7) . . . . ?
C68 C67 C72 C71 0.2(12) . . . . ?
C66 C67 C72 C71 179.3(8) . . . . ?
N4 C71 C72 C67 -177.1(8) . . . . ?
C70 C71 C72 C67 -2.1(12) . . . . ?
C79 C74 C75 C76 -64(3) . . . . ?
C74 C75 C76 C77 56(4) . . . . ?
C75 C76 C77 C78 -49(5) . . . . ?
C76 C77 C78 C79 50(4) . . . . ?
C77 C78 C79 C74 -59(4) . . . . ?
C75 C74 C79 C78 66(3) . . . . ?
C85 C80 C81 C82 71(2) . . . . ?
C80 C81 C82 C83 -68(2) . . . . ?
C81 C82 C83 C84 59(2) . . . . ?
C82 C83 C84 C85 -51(3) . . . . ?
C83 C84 C85 C80 55(3) . . . . ?
C81 C80 C85 C84 -65(3) . . . . ?
C88 C86 C87 C88 56(3) 2_766 . . . ?
C86 C87 C88 C86 -56(3) . . . 2_766 ?
C89 C90 C91 O10 -9(3) . . . . ?
C89 C90 C91 O11 174(2) . . . . ?
O10 C91 O11 C92 3(3) . . . . ?
C90 C91 O11 C92 -179.8(17) . . . . ?
